data_4062058
loop_
_publ_author_name
'Garralda, Mar\'ia A.'
'Hern\'andez, Ricardo'
'Ibarlucea, Lourdes'
'Pinilla, Elena'
'Torres, M. Rosario'

_publ_section_title
;
 Synthesis and Characterization of Hydridoirida-\b-diketones Formed
 by the Reaction of [{Ir(Cod)Cl}2] (Cod = 1,5-cyclooctadiene) with
 o-(Diphenylphosphino)benzaldehyde
;
_journal_coden_ASTM ORGND7
_journal_issue 17
_journal_name_full Organometallics
_journal_page_first 3600
_journal_page_last 3603
_journal_paper_doi 10.1021/om0301278
_journal_volume 22
_journal_year 2003
_chemical_formula_sum 'C43 H37 Cl Ir N O7 P2'
_chemical_formula_weight 969.33
_space_group_IT_number 2
_symmetry_cell_setting triclinic
_symmetry_space_group_name_Hall '-P 1'
_symmetry_space_group_name_H-M 'P -1'
_cell_angle_alpha 81.1790(10)
_cell_angle_beta 89.4760(10)
_cell_angle_gamma 74.3220(10)
_cell_formula_units_Z 2
_cell_length_a 11.2711(8)
_cell_length_b 13.0553(9)
_cell_length_c 14.2463(10)
_cell_measurement_temperature 296(2)
_cell_volume 1993.3(2)
_diffrn_ambient_temperature 296(2)
_exptl_crystal_density_diffrn 1.615
_cod_depositor_comments
;
The following automatic conversions were performed:
'_symmetry_cell_setting' value 'Triclinic' changed to 'triclinic'
according to '/home/saulius/struct/CIF-dictionaries/cif_core.dic'
dictionary named 'cif_core.dic' version 2.4.1 from 2010-06-29.

Automatic conversion script
Id: cif_fix_enum 1527 2010-12-29 10:47:43Z saulius 

 Updated bibliographic information.

 Antanas Vaitkus,
 2019-10-01
;
_cod_database_code 4062058

loop_
_symmetry_equiv_pos_as_xyz
'x, y, z'
'-x, -y, -z'

loop_
_atom_site_label
_atom_site_type_symbol
_atom_site_fract_x
_atom_site_fract_y
_atom_site_fract_z
_atom_site_U_iso_or_equiv
_atom_site_adp_type
_atom_site_occupancy
_atom_site_symmetry_multiplicity
_atom_site_calc_flag
_atom_site_refinement_flags
_atom_site_disorder_assembly
_atom_site_disorder_group
Ir Ir 0.05163(4) 0.77374(3) 0.34133(3) 0.02992(15) Uani 1 1 d . . .
H1 H -0.0159 0.6539 0.4031 0.43(18) Uiso 1 1 d R . .
C1 C -0.1200(10) 0.8812(8) 0.3295(8) 0.040(3) Uani 1 1 d . . .
O1 O -0.1692(7) 0.9340(6) 0.3932(6) 0.054(2) Uani 1 1 d . . .
N1 N 0.1293(8) 0.9033(7) 0.2684(6) 0.040(2) Uani 1 1 d . . .
C2 C -0.2025(9) 0.9012(8) 0.2418(8) 0.040(3) Uani 1 1 d . . .
O2 O -0.0055(7) 0.8734(6) 0.5141(5) 0.055(2) Uani 1 1 d . . .
H2 H -0.0958 0.9234 0.4616 0.050 Uiso 1 1 d . . .
P2 P 0.2454(2) 0.6467(2) 0.38139(19) 0.0323(6) Uani 1 1 d . . .
C3 C -0.1613(10) 0.8326(8) 0.1738(7) 0.039(3) Uani 1 1 d . . .
P1 P -0.0143(2) 0.7317(2) 0.19804(19) 0.0324(6) Uani 1 1 d . . .
C4 C -0.2404(11) 0.8474(10) 0.0939(9) 0.052(3) Uani 1 1 d . . .
H4A H -0.2172 0.8033 0.0478 0.063 Uiso 1 1 calc R . .
C5 C -0.3515(11) 0.9261(10) 0.0826(9) 0.057(3) Uani 1 1 d . . .
H5A H -0.4031 0.9335 0.0300 0.069 Uiso 1 1 calc R . .
C6 C -0.3853(11) 0.9924(10) 0.1480(9) 0.057(3) Uani 1 1 d . . .
H6A H -0.4584 1.0474 0.1389 0.068 Uiso 1 1 calc R . .
C7 C -0.3102(10) 0.9788(8) 0.2303(9) 0.047(3) Uani 1 1 d . . .
H7C H -0.3349 1.0231 0.2762 0.056 Uiso 1 1 calc R . .
C8 C -0.0552(9) 0.6072(8) 0.1945(7) 0.038(2) Uani 1 1 d . . .
C9 C -0.0755(11) 0.5767(10) 0.1090(8) 0.056(3) Uani 1 1 d . . .
H9A H -0.0651 0.6185 0.0522 0.068 Uiso 1 1 calc R . .
C10 C -0.1123(14) 0.4816(12) 0.1080(10) 0.077(5) Uani 1 1 d . . .
H10A H -0.1236 0.4608 0.0499 0.092 Uiso 1 1 calc R . .
C11 C -0.1317(14) 0.4194(12) 0.1895(11) 0.078(5) Uani 1 1 d . . .
H11A H -0.1574 0.3578 0.1877 0.094 Uiso 1 1 calc R . .
C12 C -0.1120(13) 0.4508(10) 0.2741(10) 0.066(4) Uani 1 1 d . . .
H12A H -0.1223 0.4081 0.3304 0.079 Uiso 1 1 calc R . .
C13 C -0.0770(12) 0.5446(9) 0.2784(8) 0.053(3) Uani 1 1 d . . .
H13A H -0.0682 0.5656 0.3369 0.063 Uiso 1 1 calc R . .
C14 C 0.0745(10) 0.7488(8) 0.0924(7) 0.039(2) Uani 1 1 d . . .
C15 C 0.0463(12) 0.8428(9) 0.0267(8) 0.053(3) Uani 1 1 d . . .
H15A H -0.0265 0.8961 0.0309 0.063 Uiso 1 1 calc R . .
C16 C 0.1286(14) 0.8575(11) -0.0470(9) 0.067(4) Uani 1 1 d . . .
H16A H 0.1101 0.9205 -0.0909 0.080 Uiso 1 1 calc R . .
C17 C 0.2354(13) 0.7783(11) -0.0531(9) 0.063(4) Uani 1 1 d . . .
H17A H 0.2905 0.7885 -0.1004 0.076 Uiso 1 1 calc R . .
C18 C 0.2614(12) 0.6842(11) 0.0100(9) 0.059(3) Uani 1 1 d . . .
H18A H 0.3333 0.6303 0.0046 0.071 Uiso 1 1 calc R . .
C19 C 0.1815(10) 0.6688(9) 0.0819(7) 0.043(3) Uani 1 1 d . . .
H19A H 0.1997 0.6041 0.1236 0.051 Uiso 1 1 calc R . .
C20 C 0.0780(10) 0.8105(7) 0.4709(7) 0.035(2) Uani 1 1 d . . .
C21 C 0.1955(10) 0.7648(8) 0.5282(8) 0.041(3) Uani 1 1 d . . .
C22 C 0.2874(9) 0.6860(8) 0.4909(7) 0.034(2) Uani 1 1 d . . .
C23 C 0.4009(11) 0.6483(9) 0.5388(8) 0.052(3) Uani 1 1 d . . .
H23A H 0.4631 0.5976 0.5145 0.062 Uiso 1 1 calc R . .
C24 C 0.4242(12) 0.6828(10) 0.6200(9) 0.058(3) Uani 1 1 d . . .
H24A H 0.5022 0.6571 0.6493 0.070 Uiso 1 1 calc R . .
C25 C 0.3336(13) 0.7551(10) 0.6593(8) 0.059(3) Uani 1 1 d . . .
H25A H 0.3489 0.7750 0.7170 0.070 Uiso 1 1 calc R . .
C26 C 0.2187(12) 0.7990(9) 0.6130(8) 0.051(3) Uani 1 1 d . . .
H26A H 0.1582 0.8504 0.6380 0.061 Uiso 1 1 calc R . .
C27 C 0.2439(9) 0.5059(8) 0.4139(8) 0.037(2) Uani 1 1 d . . .
C28 C 0.2141(10) 0.4529(9) 0.3448(9) 0.048(3) Uani 1 1 d . . .
H28A H 0.1964 0.4904 0.2833 0.057 Uiso 1 1 calc R . .
C29 C 0.2091(12) 0.3450(10) 0.3621(11) 0.064(4) Uani 1 1 d . . .
H29A H 0.1892 0.3113 0.3139 0.077 Uiso 1 1 calc R . .
C30 C 0.2345(13) 0.2930(10) 0.4520(12) 0.071(4) Uani 1 1 d . . .
H30A H 0.2317 0.2217 0.4653 0.085 Uiso 1 1 calc R . .
C31 C 0.2642(13) 0.3407(10) 0.5248(11) 0.070(4) Uani 1 1 d . . .
H31A H 0.2820 0.3021 0.5859 0.084 Uiso 1 1 calc R . .
C32 C 0.2675(11) 0.4514(9) 0.5048(8) 0.050(3) Uani 1 1 d . . .
H32A H 0.2855 0.4856 0.5533 0.060 Uiso 1 1 calc R . .
C33 C 0.3802(9) 0.6465(8) 0.3099(7) 0.035(2) Uani 1 1 d . . .
C34 C 0.4411(11) 0.7266(10) 0.3106(9) 0.056(3) Uani 1 1 d . . .
H34A H 0.4137 0.7777 0.3505 0.067 Uiso 1 1 calc R . .
C35 C 0.5389(12) 0.7326(11) 0.2554(9) 0.062(3) Uani 1 1 d . . .
H35A H 0.5799 0.7846 0.2604 0.074 Uiso 1 1 calc R . .
C36 C 0.5752(11) 0.6647(12) 0.1948(10) 0.067(4) Uani 1 1 d . . .
H36A H 0.6373 0.6733 0.1534 0.080 Uiso 1 1 calc R . .
C37 C 0.5212(12) 0.5778(12) 0.1913(9) 0.067(4) Uani 1 1 d . . .
H37A H 0.5521 0.5269 0.1519 0.080 Uiso 1 1 calc R . .
C38 C 0.4214(10) 0.5710(9) 0.2481(8) 0.049(3) Uani 1 1 d . . .
H38A H 0.3826 0.5171 0.2451 0.058 Uiso 1 1 calc R . .
C39 C 0.0960(12) 0.9992(8) 0.3004(10) 0.059(3) Uani 1 1 d . . .
H39A H 0.0450 1.0082 0.3519 0.071 Uiso 1 1 calc R . .
C40 C 0.1388(16) 1.0839(11) 0.2556(12) 0.085(5) Uani 1 1 d . . .
H40A H 0.1121 1.1511 0.2747 0.102 Uiso 1 1 calc R . .
C41 C 0.2210(17) 1.0691(13) 0.1824(12) 0.087(5) Uani 1 1 d . . .
H41A H 0.2523 1.1248 0.1538 0.105 Uiso 1 1 calc R . .
C42 C 0.2536(15) 0.9729(13) 0.1545(10) 0.080(5) Uani 1 1 d . . .
H42A H 0.3064 0.9615 0.1043 0.096 Uiso 1 1 calc R . .
C43 C 0.2099(11) 0.8909(10) 0.1993(8) 0.049(3) Uani 1 1 d . . .
H43A H 0.2376 0.8235 0.1807 0.059 Uiso 1 1 calc R . .
Cl Cl 0.3790(3) 0.3128(3) 0.1130(3) 0.0663(9) Uani 1 1 d . . .
O3 O 0.3973(9) 0.2387(8) 0.0524(7) 0.074 Uiso 1 1 d . . .
O4 O 0.4312(10) 0.2473(8) 0.1981(8) 0.084 Uiso 1 1 d . . .
O5 O 0.2525(10) 0.3508(8) 0.1268(7) 0.083 Uiso 1 1 d . . .
O6 O 0.4175(10) 0.3994(8) 0.0674(7) 0.088 Uiso 1 1 d . . .
O7 O 0.4231(11) 0.9807(9) 0.4307(8) 0.102 Uiso 1 1 d . . .
H7A H 0.4613 0.9481 0.4882 0.100 Uiso 1 1 d . . .
H7B H 0.4672 1.0167 0.3845 0.100 Uiso 1 1 d . . .

loop_
_atom_site_aniso_label
_atom_site_aniso_U_11
_atom_site_aniso_U_22
_atom_site_aniso_U_33
_atom_site_aniso_U_23
_atom_site_aniso_U_13
_atom_site_aniso_U_12
Ir 0.0326(2) 0.0263(2) 0.0341(2) -0.00828(15) 0.00450(16) -0.01151(16)
C1 0.032(6) 0.029(5) 0.064(7) -0.016(5) 0.006(5) -0.011(5)
O1 0.055(5) 0.049(5) 0.056(5) -0.029(4) 0.005(4) -0.001(4)
N1 0.046(5) 0.037(5) 0.042(5) 0.000(4) -0.002(4) -0.019(4)
C2 0.027(6) 0.042(6) 0.054(7) -0.006(5) -0.004(5) -0.013(5)
O2 0.049(5) 0.064(5) 0.052(5) -0.031(4) 0.003(4) -0.001(4)
P2 0.0361(15) 0.0285(13) 0.0344(15) -0.0083(11) 0.0022(11) -0.0103(11)
C3 0.045(7) 0.034(6) 0.039(6) 0.002(5) 0.003(5) -0.014(5)
P1 0.0333(15) 0.0318(14) 0.0358(15) -0.0076(11) 0.0028(12) -0.0139(12)
C4 0.059(8) 0.055(7) 0.050(7) -0.014(6) 0.005(6) -0.026(6)
C5 0.047(8) 0.061(8) 0.053(8) 0.006(7) -0.010(6) -0.005(6)
C6 0.042(7) 0.047(7) 0.072(9) -0.002(7) 0.004(6) -0.003(6)
C7 0.044(7) 0.033(6) 0.061(8) -0.009(5) 0.003(6) -0.007(5)
C8 0.034(6) 0.040(6) 0.047(6) -0.014(5) 0.008(5) -0.020(5)
C9 0.062(8) 0.075(9) 0.044(7) -0.021(6) 0.010(6) -0.032(7)
C10 0.110(12) 0.090(10) 0.072(10) -0.055(8) 0.044(9) -0.075(10)
C11 0.100(12) 0.077(10) 0.088(11) -0.046(9) 0.039(9) -0.058(9)
C12 0.087(10) 0.053(8) 0.070(9) -0.001(7) 0.012(8) -0.045(8)
C13 0.072(9) 0.050(7) 0.044(7) -0.011(6) 0.001(6) -0.029(6)
C14 0.046(7) 0.038(6) 0.037(6) -0.012(5) 0.007(5) -0.017(5)
C15 0.061(8) 0.045(7) 0.052(7) -0.005(6) 0.021(6) -0.016(6)
C16 0.088(11) 0.061(8) 0.054(8) -0.005(7) 0.016(7) -0.027(8)
C17 0.073(10) 0.077(9) 0.052(8) -0.016(7) 0.029(7) -0.040(8)
C18 0.054(8) 0.070(9) 0.064(9) -0.031(7) 0.018(7) -0.024(7)
C19 0.044(7) 0.050(7) 0.036(6) -0.014(5) 0.005(5) -0.013(5)
C20 0.050(7) 0.024(5) 0.028(5) -0.002(4) 0.006(5) -0.009(5)
C21 0.044(7) 0.036(6) 0.050(7) -0.015(5) 0.007(5) -0.018(5)
C22 0.038(6) 0.030(5) 0.040(6) -0.014(5) -0.001(5) -0.012(5)
C23 0.052(8) 0.047(7) 0.056(8) -0.018(6) 0.003(6) -0.008(6)
C24 0.052(8) 0.065(8) 0.058(8) -0.009(7) -0.022(6) -0.015(7)
C25 0.081(10) 0.056(7) 0.040(7) -0.011(6) -0.018(7) -0.017(7)
C26 0.072(9) 0.042(6) 0.038(7) -0.009(5) -0.005(6) -0.010(6)
C27 0.023(5) 0.032(5) 0.052(7) -0.001(5) 0.003(5) -0.003(4)
C28 0.050(7) 0.042(6) 0.055(7) -0.008(6) 0.010(6) -0.019(6)
C29 0.066(9) 0.046(7) 0.088(11) -0.018(7) 0.009(8) -0.024(7)
C30 0.081(10) 0.029(6) 0.107(13) -0.007(8) 0.020(9) -0.026(7)
C31 0.080(10) 0.048(8) 0.075(10) 0.023(7) -0.003(8) -0.020(7)
C32 0.065(8) 0.048(7) 0.044(7) -0.009(6) 0.011(6) -0.027(6)
C33 0.035(6) 0.031(5) 0.038(6) -0.005(4) -0.002(5) -0.008(4)
C34 0.058(8) 0.052(7) 0.064(8) -0.011(6) 0.011(6) -0.023(6)
C35 0.060(9) 0.071(9) 0.066(9) -0.013(7) 0.011(7) -0.037(7)
C36 0.039(7) 0.093(11) 0.072(9) -0.005(8) 0.020(7) -0.030(7)
C37 0.053(8) 0.084(10) 0.063(9) -0.026(8) 0.014(7) -0.011(7)
C38 0.045(7) 0.054(7) 0.051(7) -0.014(6) 0.015(6) -0.017(6)
C39 0.062(8) 0.026(6) 0.093(10) -0.014(6) 0.000(7) -0.015(6)
C40 0.106(13) 0.048(8) 0.114(13) -0.001(8) -0.013(11) -0.049(9)
C41 0.111(14) 0.082(11) 0.088(12) 0.008(9) 0.006(10) -0.072(11)
C42 0.106(13) 0.096(12) 0.057(9) 0.003(8) 0.007(8) -0.068(11)
C43 0.057(8) 0.053(7) 0.043(7) -0.006(6) 0.000(6) -0.025(6)
Cl 0.073(2) 0.061(2) 0.074(2) -0.0261(18) 0.0110(18) -0.0256(18)

loop_
_geom_bond_atom_site_label_1
_geom_bond_atom_site_label_2
_geom_bond_distance
_geom_bond_site_symmetry_2
_geom_bond_publ_flag
Ir C20 2.021(10) . ?
Ir C1 2.051(10) . ?
Ir N1 2.225(8) . ?
Ir P1 2.369(3) . ?
Ir P2 2.371(3) . ?
Ir H1 2.0023 . ?
C1 O1 1.258(12) . ?
C1 C2 1.511(15) . ?
O1 H2 1.2509 . ?
N1 C43 1.332(14) . ?
N1 C39 1.354(14) . ?
C2 C7 1.347(14) . ?
C2 C3 1.410(15) . ?
O2 C20 1.290(11) . ?
O2 H2 1.2352 . ?
P2 C27 1.830(10) . ?
P2 C22 1.821(10) . ?
P2 C33 1.821(10) . ?
C3 C4 1.409(16) . ?
C3 P1 1.814(11) . ?
P1 C8 1.812(10) . ?
P1 C14 1.819(10) . ?
C4 C5 1.381(17) . ?
C4 H4A 0.9300 . ?
C5 C6 1.351(17) . ?
C5 H5A 0.9300 . ?
C6 C7 1.412(17) . ?
C6 H6A 0.9300 . ?
C7 H7C 0.9300 . ?
C8 C9 1.378(15) . ?
C8 C13 1.400(15) . ?
C9 C10 1.414(17) . ?
C9 H9A 0.9300 . ?
C10 C11 1.362(19) . ?
C10 H10A 0.9300 . ?
C11 C12 1.369(19) . ?
C11 H11A 0.9300 . ?
C12 C13 1.395(16) . ?
C12 H12A 0.9300 . ?
C13 H13A 0.9300 . ?
C14 C15 1.388(14) . ?
C14 C19 1.389(15) . ?
C15 C16 1.419(16) . ?
C15 H15A 0.9300 . ?
C16 C17 1.371(18) . ?
C16 H16A 0.9300 . ?
C17 C18 1.369(17) . ?
C17 H17A 0.9300 . ?
C18 C19 1.384(15) . ?
C18 H18A 0.9300 . ?
C19 H19A 0.9300 . ?
C20 C21 1.491(15) . ?
C21 C26 1.400(15) . ?
C21 C22 1.412(14) . ?
C22 C23 1.383(15) . ?
C23 C24 1.357(16) . ?
C23 H23A 0.9300 . ?
C24 C25 1.370(18) . ?
C24 H24A 0.9300 . ?
C25 C26 1.393(17) . ?
C25 H25A 0.9300 . ?
C26 H26A 0.9300 . ?
C27 C28 1.379(15) . ?
C27 C32 1.369(15) . ?
C28 C29 1.408(16) . ?
C28 H28A 0.9300 . ?
C29 C30 1.348(19) . ?
C29 H29A 0.9300 . ?
C30 C31 1.38(2) . ?
C30 H30A 0.9300 . ?
C31 C32 1.440(16) . ?
C31 H31A 0.9300 . ?
C32 H32A 0.9300 . ?
C33 C34 1.398(15) . ?
C33 C38 1.406(14) . ?
C34 C35 1.361(16) . ?
C34 H34A 0.9300 . ?
C35 C36 1.315(18) . ?
C35 H35A 0.9300 . ?
C36 C37 1.432(19) . ?
C36 H36A 0.9300 . ?
C37 C38 1.393(16) . ?
C37 H37A 0.9300 . ?
C38 H38A 0.9300 . ?
C39 C40 1.389(17) . ?
C39 H39A 0.9300 . ?
C40 C41 1.39(2) . ?
C40 H40A 0.9300 . ?
C41 C42 1.33(2) . ?
C41 H41A 0.9300 . ?
C42 C43 1.366(16) . ?
C42 H42A 0.9300 . ?
C43 H43A 0.9300 . ?
Cl O3 1.367(10) . ?
Cl O6 1.386(11) . ?
Cl O5 1.401(11) . ?
Cl O4 1.404(11) . ?
O7 H7A 0.9154 . ?
O7 H7B 0.9622 . ?
